data_2209269
loop_
_publ_author_name
'Dan-Hua Wang'
'Yuan-Jiang Pan'
'Xiu-Rong Hu'

_publ_section_title
;
 (2<i>R,6{\?it S)-</i>}6-Amino-2-(2-thienyl)-1,4-thiazepan-5-one
;
_journal_coeditor_code OB2015
_journal_issue 6
_journal_name_full 'Acta Crystallographica Section E'
_journal_page_first o2337
_journal_page_last o2338
_journal_paper_doi 10.1107/S1600536806017223
_journal_volume 62
_journal_year 2006
_chemical_formula_iupac 'C9 H12 N2 O S2'
_chemical_formula_moiety 'C9 H12 N2 O S2'
_chemical_formula_sum 'C9 H12 N2 O S2'
_chemical_formula_weight 228.33
_chemical_name_systematic
;
(+)-6-Amino-2-(2-thienyl)-1,4-thiazepan-5-one
;
_space_group_IT_number 19
_symmetry_cell_setting orthorhombic
_symmetry_space_group_name_Hall 'P 2ac 2ab'
_symmetry_space_group_name_H-M 'P 21 21 21'
_cell_angle_alpha 90.0000
_cell_angle_beta 90.0000
_cell_angle_gamma 90.0000
_cell_formula_units_Z 4
_cell_length_a 6.314(3)
_cell_length_b 9.785(3)
_cell_length_c 17.289(6)
_cell_measurement_reflns_used 10137
_cell_measurement_temperature 298.0(10)
_cell_measurement_theta_max 27.5
_cell_measurement_theta_min 3.1
_cell_volume 1068.2(7)
_computing_cell_refinement PROCESS-AUTO
_computing_data_collection 'PROCESS-AUTO (Rigaku, 1998)'
_computing_data_reduction 'CrystalStructure (Rigaku/MSC, 2004)'
_computing_molecular_graphics 'ORTEP-3 for Windows (Farrugia, 1997)'
_computing_publication_material CrystalStructure
_computing_structure_refinement 'CRYSTALS (Betteridge <i>et al.</i>,  2003)'
_computing_structure_solution 'SHELXS97 (Sheldrick, 1997)'
_diffrn_detector_area_resol_mean 10.00
_diffrn_measured_fraction_theta_full 0.999
_diffrn_measured_fraction_theta_max 0.999
_diffrn_measurement_device_type 'Rigaku R-AXIS RAPID'
_diffrn_measurement_method \w
_diffrn_radiation_type 'Mo K\a'
_diffrn_radiation_wavelength 0.71075
_diffrn_reflns_av_R_equivalents 0.022
_diffrn_reflns_limit_h_max 8
_diffrn_reflns_limit_h_min -8
_diffrn_reflns_limit_k_max 12
_diffrn_reflns_limit_k_min -12
_diffrn_reflns_limit_l_max 22
_diffrn_reflns_limit_l_min -22
_diffrn_reflns_number 10534
_diffrn_reflns_theta_full 27.48
_diffrn_reflns_theta_max 27.48
_exptl_absorpt_coefficient_mu 0.467
_exptl_absorpt_correction_T_max 0.886
_exptl_absorpt_correction_T_min 0.859
_exptl_absorpt_correction_type multi-scan
_exptl_absorpt_process_details '(ABSCOR; Higashi, 1995)'
_exptl_crystal_colour colorless
_exptl_crystal_density_diffrn 1.420
_exptl_crystal_density_method 'not measured'
_exptl_crystal_description chunk
_exptl_crystal_F_000 480.00
_exptl_crystal_size_max 0.34
_exptl_crystal_size_mid 0.32
_exptl_crystal_size_min 0.26
_refine_diff_density_max 0.31
_refine_diff_density_min -0.26
_refine_ls_abs_structure_details 'Flack (1983), 1008 Friedel pairs'
_refine_ls_abs_structure_Flack 0.006(7)
_refine_ls_extinction_coef 45(5)
_refine_ls_extinction_method 'Larson (1970)'
_refine_ls_goodness_of_fit_ref 1.039
_refine_ls_hydrogen_treatment constr
_refine_ls_number_parameters 129
_refine_ls_number_reflns 2442
_refine_ls_R_factor_gt 0.0254
_refine_ls_shift/su_max 0.0000
_refine_ls_structure_factor_coef Fsqd
_refine_ls_weighting_details 'w = 1/[0.0004Fo^2^ + 1\s(Fo^2^)]/(4Fo^2^)'
_refine_ls_weighting_scheme calc
_refine_ls_wR_factor_ref 0.0690
_reflns_number_gt 2239
_reflns_number_total 2442
_reflns_threshold_expression F^2^>2\s(F^2^)
_cod_data_source_file ob2015.cif
_cod_data_source_block I
_cod_database_code 2209269
_cod_database_fobs_code 2209269

loop_
_symmetry_equiv_pos_site_id
_symmetry_equiv_pos_as_xyz
1 +X,+Y,+Z
2 1/2+X,1/2-Y,-Z
3 -X,1/2+Y,1/2-Z
4 1/2-X,-Y,1/2+Z

loop_
_atom_site_type_symbol
_atom_site_label
_atom_site_fract_x
_atom_site_fract_y
_atom_site_fract_z
_atom_site_U_iso_or_equiv
_atom_site_adp_type
_atom_site_calc_flag
_atom_site_refinement_flags
_atom_site_occupancy
S S1 0.04353(6) 0.60974(4) 0.20201(2) 0.03931(9) Uani d . 1.00
S S2 0.17570(6) 0.89377(5) 0.09627(3) 0.04656(11) Uani d . 1.00
O O1 -0.0031(2) 0.22126(11) 0.04547(6) 0.0516(3) Uani d . 1.00
N N1 0.1586(2) 0.42420(12) 0.03804(8) 0.0433(3) Uani d . 1.00
N N2 -0.3508(2) 0.32026(17) 0.12712(10) 0.0599(5) Uani d . 1.00
C C1 0.2521(2) 0.61538(16) 0.12898(9) 0.0371(3) Uani d . 1.00
C C2 0.1774(3) 0.57177(16) 0.04817(9) 0.0409(4) Uani d . 1.00
C C3 0.0011(2) 0.34424(14) 0.06290(9) 0.0384(4) Uani d . 1.00
C C4 -0.1661(2) 0.40696(16) 0.11468(9) 0.0393(3) Uani d . 1.00
C C5 -0.0670(3) 0.44160(17) 0.19316(9) 0.0439(4) Uani d . 1.00
C C6 0.3292(2) 0.76025(14) 0.13013(9) 0.0370(3) Uani d . 1.00
C C7 0.5146(3) 0.80840(19) 0.15989(11) 0.0508(5) Uani d . 1.00
C C8 0.5304(3) 0.9526(2) 0.15511(12) 0.0587(5) Uani d . 1.00
C C9 0.3609(3) 1.01199(18) 0.12234(11) 0.0507(5) Uani d . 1.00
H H1 0.3679 0.5552 0.1452 0.045 Uiso c R 1.00
H H4 -0.2141 0.4923 0.0908 0.047 Uiso c R 1.00
H H7 0.6192 0.7528 0.1810 0.061 Uiso c R 1.00
H H8 0.6469 1.0014 0.1729 0.070 Uiso c R 1.00
H H9 0.3464 1.1056 0.1148 0.061 Uiso c R 1.00
H H21 0.0397 0.6125 0.0388 0.049 Uiso c R 1.00
H H22 0.2781 0.6060 0.0105 0.049 Uiso c R 1.00
H H51 -0.1761 0.4319 0.2323 0.053 Uiso c R 1.00
H H52 0.0452 0.3762 0.2029 0.053 Uiso c R 1.00
H H101 0.2597 0.3844 0.0134 0.052 Uiso c R 1.00
H H201 -0.3976 0.2934 0.0829 0.072 Uiso d R 1.00
H H202 -0.2858 0.2474 0.1438 0.072 Uiso d R 1.00

loop_
_atom_site_aniso_label
_atom_site_aniso_U_11
_atom_site_aniso_U_22
_atom_site_aniso_U_33
_atom_site_aniso_U_12
_atom_site_aniso_U_13
_atom_site_aniso_U_23
S1 0.0512(2) 0.03343(18) 0.03329(18) -0.00322(19) 0.00151(17) -0.00658(16)
S2 0.0472(2) 0.0392(2) 0.0534(2) -0.0026(2) -0.0086(2) 0.0038(2)
O1 0.0605(8) 0.0345(5) 0.0599(7) -0.0002(5) -0.0073(6) -0.0151(5)
N1 0.0463(7) 0.0381(7) 0.0456(7) 0.0005(6) 0.0090(6) -0.0152(5)
N2 0.0593(10) 0.0604(9) 0.0599(10) -0.0217(8) 0.0038(8) -0.0111(8)
C1 0.0353(7) 0.0330(6) 0.0430(8) 0.0026(6) -0.0013(6) -0.0044(7)
C2 0.0496(9) 0.0372(7) 0.0359(8) -0.0052(7) 0.0076(7) -0.0060(6)
C3 0.0451(9) 0.0348(7) 0.0352(7) 0.0021(6) -0.0107(6) -0.0064(5)
C4 0.0442(8) 0.0369(7) 0.0368(7) -0.0042(7) -0.0008(6) -0.0033(6)
C5 0.0605(10) 0.0374(7) 0.0338(8) -0.0088(7) 0.0009(8) 0.0001(6)
C6 0.0369(8) 0.0356(7) 0.0387(8) 0.0000(6) -0.0006(7) -0.0026(6)
C7 0.0445(10) 0.0475(9) 0.0603(11) -0.0048(8) -0.0072(8) -0.0006(8)
C8 0.0525(11) 0.0542(10) 0.0693(12) -0.0181(9) -0.0073(10) -0.0054(9)
C9 0.0599(12) 0.0382(8) 0.0540(10) -0.0131(8) 0.0034(9) 0.0018(8)

loop_
_atom_type_symbol
_atom_type_description
_atom_type_scat_dispersion_real
_atom_type_scat_dispersion_imag
_atom_type_scat_source
C C 0.003 0.002
;
International Tables for Crystallography
(1992, Vol. C, Tables 4.2.6.8 and 6.1.1.4)
;
H H 0.000 0.000
;
International Tables for Crystallography
(1992, Vol. C, Table 6.1.1.4)
;
O O 0.011 0.006
;
International Tables for Crystallography
(1992, Vol. C, Tables 4.2.6.8 and 6.1.1.4)
;
N N 0.006 0.003
;
International Tables for Crystallography
(1992, Vol. C, Tables 4.2.6.8 and 6.1.1.4)
;
S S 0.125 0.123
;
International Tables for Crystallography
(1992, Vol. C, Tables 4.2.6.8 and 6.1.1.4)
;

loop_
_geom_angle_atom_site_label_1
_geom_angle_atom_site_label_2
_geom_angle_atom_site_label_3
_geom_angle
C1 S1 C5 104.45(7)
C6 S2 C9 92.21(8)
C2 N1 C3 126.95(14)
S1 C1 C2 113.54(11)
S1 C1 C6 104.71(10)
C2 C1 C6 112.01(12)
N1 C2 C1 114.15(12)
O1 C3 N1 120.37(15)
O1 C3 C4 121.45(14)
N1 C3 C4 118.15(13)
N2 C4 C3 114.15(13)
N2 C4 C5 108.95(13)
C3 C4 C5 109.17(14)
S1 C5 C4 115.94(11)
S2 C6 C1 121.86(12)
S2 C6 C7 110.38(12)
C1 C6 C7 127.67(15)
C6 C7 C8 112.50(17)
C7 C8 C9 113.55(19)
S2 C9 C8 111.36(14)
C2 N1 H101 116.5
C3 N1 H101 116.5
C4 N2 H201 108.7
C4 N2 H202 98.5
H201 N2 H202 101.9
S1 C1 H1 108.8
C2 C1 H1 108.8
C6 C1 H1 108.8
N1 C2 H21 108.3
N1 C2 H22 108.3
C1 C2 H21 108.3
C1 C2 H22 108.3
H21 C2 H22 109.5
N2 C4 H4 108.1
C3 C4 H4 108.1
C5 C4 H4 108.1
S1 C5 H51 107.8
S1 C5 H52 107.8
C4 C5 H51 107.8
C4 C5 H52 107.8
H51 C5 H52 109.5
C6 C7 H7 123.8
C8 C7 H7 123.8
C7 C8 H8 123.2
C9 C8 H8 123.2
S2 C9 H9 124.3
C8 C9 H9 124.3

loop_
_geom_bond_atom_site_label_1
_geom_bond_atom_site_label_2
_geom_bond_distance
_geom_bond_publ_flag
S1 C1 1.8254(15) y
S1 C5 1.7938(17) y
S2 C6 1.7291(16) y
S2 C9 1.705(2) y
O1 C3 1.2408(18) y
N1 C2 1.459(2) y
N1 C3 1.336(2) y
N2 C4 1.458(2) y
C1 C2 1.535(2) ?
C1 C6 1.499(2) ?
C3 C4 1.514(2) ?
C4 C5 1.532(2) ?
C6 C7 1.363(2) ?
C7 C8 1.417(2) ?
C8 C9 1.343(3) ?
N1 H101 0.860 ?
N2 H201 0.861 ?
N2 H202 0.872 ?
C1 H1 0.980 ?
C2 H21 0.970 ?
C2 H22 0.970 ?
C4 H4 0.980 ?
C5 H51 0.970 ?
C5 H52 0.970 ?
C7 H7 0.930 ?
C8 H8 0.930 ?
C9 H9 0.930 ?

loop_
_geom_contact_atom_site_label_1
_geom_contact_atom_site_label_2
_geom_contact_distance
_geom_contact_site_symmetry_2
S2 O1 3.5092(12) 1_565
O1 S2 3.5092(12) 1_545
O1 O1 3.5716(19) 2_455
O1 O1 3.5716(19) 2_555
O1 N1 2.9450(19) 2_455
O1 N2 3.161(2) 2_555
O1 C9 3.353(2) 1_545
N1 O1 2.9450(19) 2_555
N1 C9 3.408(2) 2_465
N2 O1 3.161(2) 2_455
N2 C9 3.524(2) 1_445
C9 O1 3.353(2) 1_565
C9 N1 3.408(2) 2_565
C9 N2 3.524(2) 1_665
S1 H7 3.045 1_455
S1 H8 3.101 3_645
S1 H51 3.454 3_555
S1 H52 3.132 3_555
S1 H202 3.356 3_555
S2 H4 3.490 2_565
S2 H21 3.277 2_565
S2 H22 3.116 2_465
S2 H51 2.987 3_555
O1 H9 2.755 1_545
O1 H9 3.384 2_465
O1 H101 2.086 2_455
O1 H201 2.321 2_555
O1 H202 3.562 2_555
N1 H9 3.589 1_545
N1 H9 3.310 2_465
N1 H201 3.177 1_655
N1 H201 3.005 2_555
N1 H202 3.582 2_555
N2 H1 2.921 1_455
N2 H8 3.219 1_445
N2 H9 2.848 1_445
N2 H101 3.210 1_455
N2 H101 3.226 2_455
C3 H9 3.318 1_545
C3 H9 3.262 2_465
C3 H101 3.012 2_455
C3 H201 2.928 2_555
C4 H1 3.322 1_455
C5 H8 3.569 3_645
C6 H21 3.441 2_565
C6 H51 3.068 3_555
C7 H21 3.524 2_565
C7 H22 3.485 2_565
C7 H51 3.083 3_555
C8 H21 3.412 2_565
C8 H22 3.312 2_565
C8 H51 2.972 3_555
C8 H201 3.590 1_665
C8 H202 3.116 1_665
C9 H21 3.243 2_565
C9 H51 2.880 3_555
C9 H101 3.589 2_565
C9 H201 3.221 1_665
C9 H202 3.228 1_665
H1 N2 2.921 1_655
H1 C4 3.322 1_655
H1 H4 2.869 1_655
H1 H8 3.189 3_645
H1 H51 3.466 1_655
H1 H201 3.148 1_655
H4 S2 3.490 2_465
H4 H1 2.869 1_455
H4 H7 3.168 1_455
H7 S1 3.045 1_655
H7 H4 3.168 1_655
H7 H51 3.509 1_655
H7 H52 3.159 3_655
H8 S1 3.101 3_655
H8 N2 3.219 1_665
H8 C5 3.569 3_655
H8 H1 3.189 3_655
H8 H22 3.442 2_565
H8 H51 3.462 3_555
H8 H52 3.144 3_655
H8 H101 3.484 2_565
H8 H201 3.266 1_665
H8 H202 2.496 1_665
H9 O1 2.755 1_565
H9 O1 3.384 2_565
H9 N1 3.589 1_565
H9 N1 3.310 2_565
H9 N2 2.848 1_665
H9 C3 3.318 1_565
H9 C3 3.262 2_565
H9 H51 3.321 3_555
H9 H52 3.597 1_565
H9 H101 3.289 1_565
H9 H101 3.426 2_565
H9 H201 2.509 1_665
H9 H202 2.751 1_665
H21 S2 3.277 2_465
H21 C6 3.441 2_465
H21 C7 3.524 2_465
H21 C8 3.412 2_465
H21 C9 3.243 2_465
H21 H22 3.323 2_465
H22 S2 3.116 2_565
H22 C7 3.485 2_465
H22 C8 3.312 2_465
H22 H8 3.442 2_465
H22 H21 3.323 2_565
H51 S1 3.454 3_545
H51 S2 2.987 3_545
H51 C6 3.068 3_545
H51 C7 3.083 3_545
H51 C8 2.972 3_545
H51 C9 2.880 3_545
H51 H1 3.466 1_455
H51 H7 3.509 1_455
H51 H8 3.462 3_545
H51 H9 3.321 3_545
H52 S1 3.132 3_545
H52 H7 3.159 3_645
H52 H8 3.144 3_645
H52 H9 3.597 1_545
H101 O1 2.086 2_555
H101 N2 3.210 1_655
H101 N2 3.226 2_555
H101 C3 3.012 2_555
H101 C9 3.589 2_465
H101 H8 3.484 2_465
H101 H9 3.289 1_545
H101 H9 3.426 2_465
H101 H201 2.630 1_655
H101 H201 2.606 2_555
H101 H202 3.023 2_555
H201 O1 2.321 2_455
H201 N1 3.177 1_455
H201 N1 3.005 2_455
H201 C3 2.928 2_455
H201 C8 3.590 1_445
H201 C9 3.221 1_445
H201 H1 3.148 1_455
H201 H8 3.266 1_445
H201 H9 2.509 1_445
H201 H101 2.630 1_455
H201 H101 2.606 2_455
H202 S1 3.356 3_545
H202 O1 3.562 2_455
H202 N1 3.582 2_455
H202 C8 3.116 1_445
H202 C9 3.228 1_445
H202 H8 2.496 1_445
H202 H9 2.751 1_445
H202 H101 3.023 2_455

loop_
_geom_hbond_atom_site_label_D
_geom_hbond_atom_site_label_H
_geom_hbond_atom_site_label_A
_geom_hbond_site_symmetry_A
_geom_hbond_distance_DH
_geom_hbond_distance_HA
_geom_hbond_distance_DA
_geom_hbond_angle_DHA
_geom_hbond_publ_flag
N1 H101 O1 2_555 0.86 2.09 2.945(2) 177 yes
N2 H201 O1 2_455 0.86 2.32 3.161(2) 165 yes
N2 H202 O1 . 0.87 2.48 2.784(2) 101 yes

loop_
_geom_torsion_atom_site_label_1
_geom_torsion_atom_site_label_2
_geom_torsion_atom_site_label_3
_geom_torsion_atom_site_label_4
_geom_torsion
C1 S1 C5 C4 -61.14(14)
C5 S1 C1 C2 51.57(12)
C5 S1 C1 C6 174.04(10)
C6 S2 C9 C8 -0.03(12)
C9 S2 C6 C1 176.74(14)
C9 S2 C6 C7 -0.03(11)
C2 N1 C3 O1 174.70(15)
C2 N1 C3 C4 -7.3(2)
C3 N1 C2 C1 78.4(2)
S1 C1 C2 N1 -78.35(16)
S1 C1 C6 S2 -69.96(13)
S1 C1 C6 C7 106.22(17)
C2 C1 C6 S2 53.51(18)
C2 C1 C6 C7 -130.31(18)
C6 C1 C2 N1 163.30(14)
O1 C3 C4 N2 -12.8(2)
O1 C3 C4 C5 109.35(17)
N1 C3 C4 N2 169.19(14)
N1 C3 C4 C5 -68.62(18)
N2 C4 C5 S1 -144.26(12)
C3 C4 C5 S1 90.48(14)
S2 C6 C7 C8 0.09(16)
C1 C6 C7 C8 -176.45(16)
C6 C7 C8 C9 -0.1(2)
C7 C8 C9 S2 0.1(2)

loop_
_cod_related_entry_id
_cod_related_entry_database
_cod_related_entry_code
1 ChemSpider 21168543
